data_7208933
loop_
_publ_author_name
'Qin, Xiao'
'Ni, Xin-Long'
'Hu, Jing-Xu'
'Chen, Kai'
'Zhang, Yun-Qian'
'Redshaw, Carl'
'Zhu, Qian-Jiang'
'Xue, Sai-Feng'
'Tao, Zhu'

_publ_section_title
;
 Macrocycle-based metal ion complexation: a study of the lanthanide
 contraction effect towards hexacyclohexanocucurbit[6]uil
;
_journal_issue 4
_journal_name_full CrystEngComm
_journal_page_first 738
_journal_paper_doi 10.1039/c2ce26225h
_journal_volume 15
_journal_year 2013
_chemical_formula_sum 'C120 H218 N60 Nd4 O97'
_chemical_formula_weight 4630.50
_chemical_name_systematic
;
?
;
_space_group_IT_number 2
_symmetry_cell_setting triclinic
_symmetry_space_group_name_Hall '-P 1'
_symmetry_space_group_name_H-M 'P -1'
_atom_sites_solution_hydrogens geom
_atom_sites_solution_primary direct
_atom_sites_solution_secondary difmap
_audit_creation_method SHELXL-97
_cell_angle_alpha 104.250(4)
_cell_angle_beta 95.811(4)
_cell_angle_gamma 119.308(4)
_cell_formula_units_Z 1
_cell_length_a 15.558(2)
_cell_length_b 15.609(2)
_cell_length_c 20.746(2)
_cell_measurement_temperature 223(2)
_cell_volume 4108.9(9)
_computing_structure_refinement 'SHELXL-97 (Sheldrick, 1997)'
_diffrn_ambient_temperature 223(2)
_diffrn_measured_fraction_theta_full 0.976
_diffrn_measured_fraction_theta_max 0.976
_diffrn_measurement_device_type 'Bruker CCD Area Detector'
_diffrn_measurement_method '\f and \w scan'
_diffrn_radiation_monochromator graphite
_diffrn_radiation_source 'fine-focus sealed tube'
_diffrn_radiation_type MoK\a
_diffrn_radiation_wavelength 0.71073
_diffrn_reflns_av_R_equivalents 0.0684
_diffrn_reflns_av_sigmaI/netI 0.0752
_diffrn_reflns_limit_h_max 17
_diffrn_reflns_limit_h_min -18
_diffrn_reflns_limit_k_max 18
_diffrn_reflns_limit_k_min -18
_diffrn_reflns_limit_l_max 24
_diffrn_reflns_limit_l_min -24
_diffrn_reflns_number 39166
_diffrn_reflns_theta_full 25.00
_diffrn_reflns_theta_max 25.00
_diffrn_reflns_theta_min 1.05
_exptl_absorpt_coefficient_mu 1.379
_exptl_absorpt_correction_T_max 0.8631
_exptl_absorpt_correction_T_min 0.7994
_exptl_absorpt_correction_type multi-scan
_exptl_absorpt_process_details 'SADABS (Bruker, 2008)'
_exptl_crystal_colour colorless
_exptl_crystal_density_diffrn 1.871
_exptl_crystal_density_method 'not measured'
_exptl_crystal_description prism
_exptl_crystal_F_000 2374
_exptl_crystal_size_max 0.17
_exptl_crystal_size_mid 0.13
_exptl_crystal_size_min 0.11
_platon_squeeze_details
;
;
_refine_diff_density_max 4.867
_refine_diff_density_min -3.494
_refine_diff_density_rms 0.215
_refine_ls_extinction_method none
_refine_ls_goodness_of_fit_ref 1.071
_refine_ls_hydrogen_treatment constr
_refine_ls_matrix_type full
_refine_ls_number_parameters 1153
_refine_ls_number_reflns 14141
_refine_ls_number_restraints 10
_refine_ls_restrained_S_all 3.741
_refine_ls_R_factor_all 0.0997
_refine_ls_R_factor_gt 0.0927
_refine_ls_shift/su_max 0.129
_refine_ls_shift/su_mean 0.003
_refine_ls_structure_factor_coef Fsqd
_refine_ls_weighting_details 'calc w=1/[\s^2^(Fo^2^)+(0.0836P)^2^+95.4895P] where P=(Fo^2^+2Fc^2^)/3'
_refine_ls_weighting_scheme calc
_refine_ls_wR_factor_gt 0.2341
_refine_ls_wR_factor_ref 0.2380
_reflns_number_gt 12176
_reflns_number_total 14141
_reflns_threshold_expression >2sigma(I)
_cod_data_source_file c2ce26225h.txt
_cod_data_source_block p8
_cod_original_cell_volume 4108.7(9)
_cod_database_code 7208933

loop_
_symmetry_equiv_pos_as_xyz
'x, y, z'
'-x, -y, -z'

loop_
_atom_site_label
_atom_site_type_symbol
_atom_site_fract_x
_atom_site_fract_y
_atom_site_fract_z
_atom_site_U_iso_or_equiv
_atom_site_adp_type
_atom_site_occupancy
_atom_site_symmetry_multiplicity
_atom_site_calc_flag
_atom_site_refinement_flags
N25 N 0.2943(16) 0.1306(14) -0.0907(10) 0.036(6) Uani 1 1 d .
N26 N 0.3499(15) 0.3683(15) 0.2127(10) 0.034(6) Uani 1 1 d .
O1W O 0.6027(13) 0.5318(13) 0.6231(9) 0.043(6) Uani 1 1 d .
O2W O 0.4378(12) 0.4762(12) 0.1147(9) 0.035(5) Uani 1 1 d .
O3W O 0.6360(12) 0.4269(11) 0.5113(8) 0.033(5) Uani 1 1 d .
O4W O 0.4736(14) 0.3894(13) -0.0082(9) 0.044(6) Uani 1 1 d .
O5W O 0.2832(14) 0.3807(13) -0.0324(9) 0.044(5) Uani 1 1 d .
O6W O 0.8786(15) 0.7739(15) 0.5599(9) 0.052(6) Uani 1 1 d .
O7W O 0.6169(12) 0.6671(14) 0.5349(8) 0.042(5) Uani 1 1 d .
O8W O 0.8493(13) 0.5696(16) 0.5174(10) 0.054(6) Uani 1 1 d .
O13 O 0.2372(13) 0.1661(15) -0.0851(9) 0.047(6) Uani 1 1 d .
O14 O 0.3675(13) 0.1672(13) -0.0379(9) 0.041(5) Uani 1 1 d .
O15 O 0.2822(19) 0.0647(16) -0.1436(12) 0.071(9) Uani 1 1 d .
O16 O 0.3132(14) 0.2960(12) 0.1547(8) 0.039(5) Uani 1 1 d .
O17 O 0.4240(16) 0.3854(18) 0.2527(12) 0.069(7) Uani 1 1 d .
O18 O 0.3092(18) 0.414(2) 0.2285(13) 0.084(9) Uani 1 1 d .
Nd1 Nd 0.32948(9) 0.29496(8) 0.03876(6) 0.0245(3) Uani 1 1 d .
Nd2 Nd 0.73202(8) 0.61527(9) 0.56509(6) 0.0244(3) Uani 1 1 d .
N27 N 1.1113(17) 1.0100(17) 0.3713(12) 0.046(7) Uani 1 1 d .
N28 N -0.1139(15) -0.4335(16) 0.0994(11) 0.040(6) Uani 1 1 d .
N29 N 0.563(3) 0.145(2) 0.4181(17) 0.085(11) Uani 1 1 d .
N30 N 0.9141(3) 0.3195(3) 0.3599(2) 0.105(14) Uani 1 1 d D
O19 O 1.0364(17) 1.0076(17) 0.3402(14) 0.074(7) Uani 1 1 d .
O20 O 1.140(2) 0.959(2) 0.3423(17) 0.104(10) Uani 1 1 d .
O21 O 1.152(3) 1.063(2) 0.4311(16) 0.113(12) Uani 1 1 d .
O22 O -0.1217(19) -0.379(2) 0.1484(12) 0.086(9) Uani 1 1 d .
O23 O -0.102(2) -0.5034(19) 0.1011(18) 0.120(11) Uani 1 1 d .
O24 O -0.1211(19) -0.4152(18) 0.0456(11) 0.074(8) Uani 1 1 d .
O25 O 0.626(2) 0.189(2) 0.3912(16) 0.105(10) Uani 1 1 d .
O26 O 0.479(3) 0.064(3) 0.393(2) 0.128(17) Uani 1 1 d .
O27 O 0.592(6) 0.185(5) 0.482(2) 0.26(5) Uani 1 1 d .
O28 O 0.9136(6) 0.2551(5) 0.3074(4) 0.125(16) Uani 1 1 d D
O29 O 0.9159(11) 0.3038(6) 0.4178(3) 0.70(7) Uani 1 1 d D
O30 O 0.9129(7) 0.3989(4) 0.3545(6) 0.24(4) Uani 1 1 d D
C1 C 0.4902(14) 0.2528(14) 0.1451(10) 0.022(5) Uani 1 1 d .
C2 C 0.5945(14) 0.2647(14) 0.2417(10) 0.018(5) Uani 1 1 d .
C3 C 0.4838(14) 0.1663(14) 0.2239(9) 0.018(5) Uani 1 1 d .
C4 C 0.5197(14) 0.2852(14) 0.3314(9) 0.018(5) Uani 1 1 d .
C5 C 0.3373(14) 0.0746(14) 0.1145(10) 0.019(4) Uani 1 1 d .
H5A H 0.3378 0.0758 0.0676 0.023 Uiso 1 1 calc R
H5B H 0.3340 0.0108 0.1162 0.023 Uiso 1 1 calc R
C6 C 0.3495(14) 0.1268(14) 0.2937(10) 0.019(4) Uani 1 1 d .
H6A H 0.3377 0.0566 0.2836 0.023 Uiso 1 1 calc R
H6B H 0.3526 0.1529 0.3425 0.023 Uiso 1 1 calc R
C7 C 0.1925(15) 0.0935(14) 0.0903(10) 0.022(5) Uani 1 1 d .
C8 C 0.2014(13) 0.0389(13) 0.1847(9) 0.015(4) Uani 1 1 d .
C9 C 0.1057(14) 0.0489(13) 0.1731(10) 0.018(5) Uani 1 1 d .
C10 C 0.2183(14) 0.1681(13) 0.2793(10) 0.019(5) Uani 1 1 d .
C11 C 0.0434(15) 0.1069(14) 0.0817(10) 0.022(5) Uani 1 1 d .
H11A H 0.0486 0.1014 0.0344 0.027 Uiso 1 1 calc R
H11B H -0.0269 0.0544 0.0792 0.027 Uiso 1 1 calc R
C12 C 0.0555(14) 0.1558(14) 0.2551(10) 0.020(5) Uani 1 1 d .
H12A H 0.0673 0.1752 0.3053 0.024 Uiso 1 1 calc R
H12B H -0.0135 0.0936 0.2344 0.024 Uiso 1 1 calc R
C13 C 0.1180(14) 0.2935(15) 0.0982(10) 0.022(5) Uani 1 1 d .
C14 C 0.0105(14) 0.2261(14) 0.1663(9) 0.019(5) Uani 1 1 d .
C15 C 0.0360(14) 0.3400(14) 0.1765(11) 0.022(5) Uani 1 1 d .
C16 C 0.1050(13) 0.3366(14) 0.2802(10) 0.017(5) Uani 1 1 d .
C17 C 0.1429(16) 0.4678(15) 0.1173(12) 0.028(6) Uani 1 1 d .
H17A H 0.0859 0.4780 0.1090 0.033 Uiso 1 1 calc R
H17B H 0.1649 0.4607 0.0747 0.033 Uiso 1 1 calc R
C18 C 0.1081(15) 0.4974(14) 0.2867(11) 0.025(5) Uani 1 1 d .
H18A H 0.0500 0.5014 0.2685 0.030 Uiso 1 1 calc R
H18B H 0.1100 0.5016 0.3348 0.030 Uiso 1 1 calc R
C19 C 0.3180(15) 0.6155(15) 0.1567(11) 0.024(5) Uani 1 1 d .
C20 C 0.2141(15) 0.6248(14) 0.2278(10) 0.021(5) Uani 1 1 d .
C21 C 0.3247(14) 0.7268(14) 0.2591(10) 0.020(5) Uani 1 1 d .
C22 C 0.2867(15) 0.6359(15) 0.3365(10) 0.023(5) Uani 1 1 d .
C23 C 0.4712(15) 0.7911(15) 0.2008(11) 0.024(5) Uani 1 1 d .
H23A H 0.4762 0.8583 0.2170 0.029 Uiso 1 1 calc R
H23B H 0.4716 0.7761 0.1521 0.029 Uiso 1 1 calc R
C24 C 0.4566(14) 0.7921(16) 0.3721(11) 0.024(5) Uani 1 1 d .
H24A H 0.4524 0.7787 0.4158 0.029 Uiso 1 1 calc R
H24B H 0.4673 0.8615 0.3797 0.029 Uiso 1 1 calc R
C25 C 0.6102(15) 0.7607(14) 0.2082(10) 0.022(5) Uani 1 1 d .
C26 C 0.6052(15) 0.8515(14) 0.3132(10) 0.022(5) Uani 1 1 d .
C27 C 0.7007(15) 0.8418(14) 0.3245(10) 0.021(5) Uani 1 1 d .
C28 C 0.5891(15) 0.7502(15) 0.3839(10) 0.022(5) Uani 1 1 d .
C29 C 0.7641(15) 0.7569(15) 0.2366(11) 0.025(6) Uani 1 1 d .
H29A H 0.7599 0.7464 0.1876 0.030 Uiso 1 1 calc R
H29B H 0.8334 0.8147 0.2628 0.030 Uiso 1 1 calc R
C30 C 0.7536(15) 0.7637(15) 0.4050(11) 0.024(6) Uani 1 1 d .
H30A H 0.8222 0.8252 0.4143 0.029 Uiso 1 1 calc R
H30B H 0.7397 0.7589 0.4494 0.029 Uiso 1 1 calc R
C31 C 0.6925(14) 0.5677(15) 0.2002(11) 0.024(5) Uani 1 1 d .
C32 C 0.7992(14) 0.6644(15) 0.3109(10) 0.021(5) Uani 1 1 d .
C33 C 0.7748(14) 0.5500(15) 0.2924(10) 0.022(5) Uani 1 1 d .
C34 C 0.7182(14) 0.5880(15) 0.3882(11) 0.021(5) Uani 1 1 d .
C35 C 0.6680(15) 0.3965(15) 0.1786(10) 0.022(5) Uani 1 1 d .
H35A H 0.6486 0.3940 0.1314 0.026 Uiso 1 1 calc R
H35B H 0.7259 0.3871 0.1822 0.026 Uiso 1 1 calc R
C36 C 0.7013(14) 0.4181(14) 0.3549(10) 0.019(5) Uani 1 1 d .
H36A H 0.6987 0.4241 0.4027 0.023 Uiso 1 1 calc R
H36B H 0.7561 0.4059 0.3471 0.023 Uiso 1 1 calc R
C37 C 0.6750(15) 0.2379(15) 0.2398(11) 0.024(5) Uani 1 1 d .
H37A H 0.6847 0.2176 0.2798 0.028 Uiso 1 1 calc R
H37B H 0.7400 0.2996 0.2426 0.028 Uiso 1 1 calc R
C38 C 0.6452(16) 0.1490(17) 0.1742(11) 0.030(6) Uani 1 1 d .
H38A H 0.6973 0.1310 0.1759 0.036 Uiso 1 1 calc R
H38B H 0.6440 0.1728 0.1348 0.036 Uiso 1 1 calc R
C39 C 0.5409(16) 0.0510(16) 0.1630(13) 0.031(6) Uani 1 1 d .
H39A H 0.4981 0.0304 0.1172 0.038 Uiso 1 1 calc R
H39B H 0.5502 -0.0063 0.1643 0.038 Uiso 1 1 calc R
C40 C 0.4866(15) 0.0687(14) 0.2175(10) 0.024(5) Uani 1 1 d .
H40A H 0.4167 0.0080 0.2048 0.028 Uiso 1 1 calc R
H40B H 0.5224 0.0759 0.2620 0.028 Uiso 1 1 calc R
C41 C 0.1753(17) -0.0693(14) 0.1813(11) 0.027(6) Uani 1 1 d .
H41A H 0.1524 -0.0832 0.2219 0.033 Uiso 1 1 calc R
H41B H 0.2365 -0.0730 0.1817 0.033 Uiso 1 1 calc R
C42 C 0.0909(19) -0.1527(16) 0.1158(14) 0.038(7) Uani 1 1 d .
H42A H 0.1191 -0.1471 0.0758 0.045 Uiso 1 1 calc R
H42B H 0.0691 -0.2220 0.1183 0.045 Uiso 1 1 calc R
C43 C 0.001(2) -0.1436(17) 0.1053(15) 0.048(8) Uani 1 1 d .
H43A H -0.0597 -0.2097 0.1024 0.058 Uiso 1 1 calc R
H43B H -0.0090 -0.1334 0.0610 0.058 Uiso 1 1 calc R
C44 C 0.0074(15) -0.0550(15) 0.1614(12) 0.026(6) Uani 1 1 d .
H44A H 0.0053 -0.0705 0.2044 0.031 Uiso 1 1 calc R
H44B H -0.0515 -0.0497 0.1480 0.031 Uiso 1 1 calc R
C45 C -0.1033(15) 0.1459(15) 0.1467(13) 0.028(6) Uani 1 1 d .
H45A H -0.1322 0.1610 0.1847 0.034 Uiso 1 1 calc R
H45B H -0.1148 0.0761 0.1387 0.034 Uiso 1 1 calc R
C46 C -0.1565(16) 0.1480(17) 0.0819(12) 0.030(6) Uani 1 1 d .
H46A H -0.1399 0.1164 0.0421 0.036 Uiso 1 1 calc R
H46B H -0.2306 0.1055 0.0750 0.036 Uiso 1 1 calc R
C47 C -0.1262(17) 0.2578(19) 0.0850(14) 0.041(7) Uani 1 1 d .
H47A H -0.1882 0.2590 0.0737 0.049 Uiso 1 1 calc R
H47B H -0.0892 0.2754 0.0500 0.049 Uiso 1 1 calc R
C48 C -0.0592(15) 0.3405(16) 0.1554(12) 0.029(6) Uani 1 1 d .
H48A H -0.0401 0.4096 0.1537 0.035 Uiso 1 1 calc R
H48B H -0.0981 0.3271 0.1899 0.035 Uiso 1 1 calc R
C49 C 0.1360(15) 0.6516(15) 0.2069(11) 0.026(5) Uani 1 1 d .
H49A H 0.1505 0.6786 0.1688 0.031 Uiso 1 1 calc R
H49B H 0.0677 0.5879 0.1904 0.031 Uiso 1 1 calc R
C50 C 0.1370(16) 0.7312(16) 0.2653(12) 0.030(6) Uani 1 1 d .
H50A H 0.0986 0.6961 0.2951 0.037 Uiso 1 1 calc R
H50B H 0.1017 0.7608 0.2465 0.037 Uiso 1 1 calc R
C51 C 0.2446(17) 0.8211(17) 0.3094(12) 0.033(6) Uani 1 1 d .
H51A H 0.2476 0.8874 0.3205 0.040 Uiso 1 1 calc R
H51B H 0.2593 0.8103 0.3528 0.040 Uiso 1 1 calc R
C52 C 0.3240(15) 0.8260(15) 0.2709(11) 0.025(6) Uani 1 1 d .
H52A H 0.3078 0.8337 0.2266 0.030 Uiso 1 1 calc R
H52B H 0.3916 0.8866 0.2979 0.030 Uiso 1 1 calc R
C53 C 0.6343(16) 0.9648(15) 0.3381(12) 0.028(6) Uani 1 1 d .
H53A H 0.5734 0.9675 0.3260 0.034 Uiso 1 1 calc R
H53B H 0.6602 0.9938 0.3884 0.034 Uiso 1 1 calc R
C54 C 0.7142(19) 1.0304(18) 0.3069(15) 0.042(7) Uani 1 1 d .
H54A H 0.7385 1.1040 0.3300 0.050 Uiso 1 1 calc R
H54B H 0.6827 1.0118 0.2582 0.050 Uiso 1 1 calc R
C55 C 0.8052(19) 1.0178(18) 0.3119(15) 0.043(8) Uani 1 1 d .
H55A H 0.8681 1.0869 0.3328 0.051 Uiso 1 1 calc R
H55B H 0.8073 0.9864 0.2654 0.051 Uiso 1 1 calc R
C56 C 0.8008(16) 0.9486(16) 0.3551(14) 0.034(7) Uani 1 1 d .
H56A H 0.8589 0.9397 0.3552 0.041 Uiso 1 1 calc R
H56B H 0.8050 0.9826 0.4028 0.041 Uiso 1 1 calc R
C57 C 0.9139(16) 0.7441(17) 0.3338(13) 0.031(6) Uani 1 1 d .
H57A H 0.9416 0.7420 0.2935 0.038 Uiso 1 1 calc R
H57B H 0.9263 0.8142 0.3535 0.038 Uiso 1 1 calc R
C58 C 0.9683(17) 0.7243(19) 0.3856(15) 0.041(8) Uani 1 1 d .
H58A H 0.9487 0.7380 0.4287 0.049 Uiso 1 1 calc R
H58B H 1.0420 0.7736 0.3951 0.049 Uiso 1 1 calc R
C59 C 0.9468(17) 0.6135(18) 0.3637(13) 0.036(7) Uani 1 1 d .
H59A H 0.9197 0.5814 0.3979 0.043 Uiso 1 1 calc R
H59B H 1.0108 0.6162 0.3621 0.043 Uiso 1 1 calc R
C60 C 0.8701(15) 0.5461(15) 0.2928(10) 0.023(5) Uani 1 1 d .
H60A H 0.9009 0.5720 0.2574 0.027 Uiso 1 1 calc R
H60B H 0.8523 0.4737 0.2822 0.027 Uiso 1 1 calc R
N1 N 0.5843(12) 0.3105(12) 0.1894(8) 0.019(4) Uani 1 1 d .
N2 N 0.4320(11) 0.1647(11) 0.1619(8) 0.018(4) Uani 1 1 d .
N3 N 0.6054(11) 0.3282(12) 0.3096(8) 0.018(4) Uani 1 1 d .
N4 N 0.4470(12) 0.1943(12) 0.2824(8) 0.020(4) Uani 1 1 d .
N5 N 0.2468(12) 0.0704(12) 0.1295(8) 0.019(4) Uani 1 1 d .
N6 N 0.1112(12) 0.0805(11) 0.1131(8) 0.019(4) Uani 1 1 d .
N7 N 0.2646(11) 0.1196(11) 0.2526(8) 0.015(4) Uani 1 1 d .
N8 N 0.1273(12) 0.1293(11) 0.2355(9) 0.020(4) Uani 1 1 d .
N9 N 0.0614(12) 0.2083(12) 0.1158(8) 0.020(4) Uani 1 1 d .
N10 N 0.1064(12) 0.3721(12) 0.1314(8) 0.021(4) Uani 1 1 d .
N11 N 0.0599(12) 0.2393(12) 0.2354(8) 0.019(4) Uani 1 1 d .
N12 N 0.0904(12) 0.3964(12) 0.2480(8) 0.020(4) Uani 1 1 d .
N13 N 0.2260(12) 0.5599(12) 0.1707(8) 0.021(4) Uani 1 1 d .
N14 N 0.3748(13) 0.7105(12) 0.2061(9) 0.023(5) Uani 1 1 d .
N15 N 0.1993(12) 0.5852(12) 0.2852(8) 0.021(4) Uani 1 1 d .
N16 N 0.3616(12) 0.7160(12) 0.3218(9) 0.022(4) Uani 1 1 d .
N17 N 0.5605(11) 0.8008(11) 0.2397(8) 0.017(3) Uani 1 1 d .
N18 N 0.6929(12) 0.7859(12) 0.2553(9) 0.024(5) Uani 1 1 d .
N19 N 0.5475(11) 0.7929(11) 0.3526(8) 0.017(3) Uani 1 1 d .
N20 N 0.6796(12) 0.7786(12) 0.3683(8) 0.019(4) Uani 1 1 d .
N21 N 0.7469(12) 0.6639(12) 0.2489(9) 0.022(4) Uani 1 1 d .
N22 N 0.7018(13) 0.4987(12) 0.2249(8) 0.022(5) Uani 1 1 d .
N23 N 0.7522(13) 0.6731(12) 0.3683(9) 0.024(5) Uani 1 1 d .
N24 N 0.7266(12) 0.5154(12) 0.3461(8) 0.018(4) Uani 1 1 d .
O1 O 0.4625(10) 0.2735(11) 0.0961(7) 0.024(3) Uani 1 1 d .
O2 O 0.2123(11) 0.1190(11) 0.0389(7) 0.024(3) Uani 1 1 d .
O3 O 0.1707(11) 0.2993(10) 0.0571(7) 0.024(4) Uani 1 1 d .
O4 O 0.3428(11) 0.5828(11) 0.1078(8) 0.030(4) Uani 1 1 d .
O5 O 0.5857(12) 0.7115(11) 0.1466(8) 0.031(4) Uani 1 1 d .
O6 O 0.6431(11) 0.5467(11) 0.1437(8) 0.030(4) Uani 1 1 d .
O7 O 0.5097(10) 0.3221(11) 0.3869(7) 0.023(4) Uani 1 1 d .
O8 O 0.2531(10) 0.2360(10) 0.3364(7) 0.023(4) Uani 1 1 d .
O9 O 0.1510(11) 0.3674(10) 0.3398(7) 0.025(4) Uani 1 1 d .
O10 O 0.2960(13) 0.6154(13) 0.3886(8) 0.038(5) Uani 1 1 d .
O11 O 0.5523(11) 0.6963(11) 0.4188(7) 0.030(4) Uani 1 1 d .
O12 O 0.6860(10) 0.5815(11) 0.4404(7) 0.024(4) Uani 1 1 d .

loop_
_atom_site_aniso_label
_atom_site_aniso_U_11
_atom_site_aniso_U_22
_atom_site_aniso_U_33
_atom_site_aniso_U_23
_atom_site_aniso_U_13
_atom_site_aniso_U_12
N25 0.046(10) 0.028(8) 0.019(8) 0.011(7) 0.015(8) 0.006(8)
N26 0.042(9) 0.039(8) 0.019(9) 0.010(7) 0.006(8) 0.020(7)
O1W 0.046(8) 0.034(8) 0.036(9) 0.010(7) 0.019(7) 0.011(7)
O2W 0.035(7) 0.030(7) 0.028(8) 0.010(6) 0.001(7) 0.010(6)
O3W 0.044(8) 0.032(6) 0.016(7) 0.009(5) 0.002(6) 0.016(6)
O4W 0.047(9) 0.039(8) 0.027(8) 0.010(7) 0.015(7) 0.011(7)
O5W 0.055(9) 0.052(7) 0.030(8) 0.029(6) 0.005(7) 0.026(6)
O6W 0.057(10) 0.046(9) 0.033(9) 0.012(7) 0.025(8) 0.012(8)
O7W 0.043(7) 0.080(9) 0.019(7) 0.019(6) 0.013(6) 0.043(6)
O8W 0.045(7) 0.085(10) 0.031(10) -0.001(8) 0.004(7) 0.043(7)
O13 0.035(8) 0.064(10) 0.027(8) 0.019(7) 0.002(7) 0.016(7)
O14 0.034(7) 0.046(8) 0.037(9) 0.014(7) 0.003(7) 0.017(6)
O15 0.088(14) 0.037(10) 0.050(12) 0.004(9) 0.029(11) 0.010(10)
O16 0.055(9) 0.035(7) 0.007(6) 0.005(5) -0.005(7) 0.014(6)
O17 0.065(10) 0.079(11) 0.052(13) 0.004(10) -0.017(10) 0.045(8)
O18 0.087(11) 0.107(13) 0.054(14) -0.012(11) 0.003(11) 0.071(9)
Nd1 0.0273(5) 0.0259(4) 0.0151(5) 0.0117(4) 0.0035(4) 0.0088(4)
Nd2 0.0232(4) 0.0316(5) 0.0124(5) 0.0041(4) 0.0029(4) 0.0122(4)
N27 0.054(11) 0.049(10) 0.040(11) 0.025(8) 0.025(9) 0.025(8)
N28 0.036(9) 0.050(9) 0.034(10) 0.023(8) 0.001(8) 0.021(7)
N29 0.13(2) 0.083(14) 0.054(17) 0.019(13) 0.023(16) 0.073(13)
N30 0.054(12) 0.08(2) 0.084(16) -0.035(15) 0.056(11) -0.009(14)
O19 0.076(11) 0.082(10) 0.102(15) 0.063(10) 0.046(11) 0.050(8)
O20 0.130(12) 0.122(14) 0.12(2) 0.045(14) 0.072(14) 0.102(10)
O21 0.16(2) 0.106(17) 0.054(17) -0.004(14) -0.016(17) 0.080(15)
O22 0.094(12) 0.150(15) 0.063(11) 0.072(10) 0.050(10) 0.078(11)
O23 0.130(15) 0.079(11) 0.13(2) 0.030(12) -0.057(16) 0.060(11)
O24 0.117(14) 0.095(12) 0.028(10) 0.020(9) 0.016(10) 0.072(10)
O25 0.132(17) 0.137(16) 0.109(18) 0.079(14) 0.069(15) 0.093(13)
O26 0.10(2) 0.10(2) 0.11(3) 0.00(2) 0.00(2) 0.027(19)
O27 0.33(8) 0.23(6) 0.05(2) 0.00(3) 0.03(3) 0.05(6)
O28 0.083(19) 0.14(3) 0.12(2) 0.07(2) 0.040(17) 0.030(19)
O29 0.37(7) 0.56(10) 0.22(4) -0.29(5) 0.21(4) -0.26(7)
O30 0.05(2) 0.25(6) 0.34(8) 0.09(6) 0.04(3) 0.04(3)
C1 0.025(8) 0.023(7) 0.020(9) 0.011(7) 0.012(7) 0.012(6)
C2 0.018(7) 0.020(7) 0.015(8) 0.010(6) 0.007(7) 0.007(6)
C3 0.020(7) 0.025(7) 0.008(8) 0.009(6) 0.008(6) 0.009(6)
C4 0.019(7) 0.025(7) 0.010(8) 0.013(6) 0.002(7) 0.008(6)
C5 0.022(5) 0.024(5) 0.009(5) 0.010(4) 0.005(5) 0.009(4)
C6 0.022(5) 0.024(5) 0.009(5) 0.010(4) 0.005(5) 0.009(4)
C7 0.028(8) 0.015(7) 0.016(9) 0.004(7) 0.003(8) 0.007(6)
C8 0.019(7) 0.019(6) 0.011(8) 0.012(6) 0.003(6) 0.009(5)
C9 0.017(7) 0.018(7) 0.022(8) 0.018(6) 0.007(7) 0.005(6)
C10 0.018(8) 0.019(7) 0.016(8) 0.015(6) 0.004(7) 0.004(6)
C11 0.031(8) 0.022(7) 0.014(9) 0.009(6) 0.002(7) 0.014(6)
C12 0.026(7) 0.025(7) 0.021(8) 0.017(6) 0.016(7) 0.016(6)
C13 0.020(8) 0.030(8) 0.013(8) 0.011(7) -0.002(7) 0.012(6)
C14 0.022(8) 0.025(7) 0.007(8) 0.009(6) -0.001(7) 0.010(6)
C15 0.017(7) 0.019(7) 0.026(10) 0.007(7) -0.002(8) 0.007(6)
C16 0.016(7) 0.026(7) 0.018(8) 0.015(6) 0.013(6) 0.012(5)
C17 0.024(9) 0.019(8) 0.024(10) 0.006(7) -0.005(8) 0.003(7)
C18 0.031(8) 0.021(7) 0.028(10) 0.011(7) 0.011(8) 0.016(6)
C19 0.026(8) 0.025(8) 0.018(9) 0.011(7) -0.001(8) 0.011(6)
C20 0.028(8) 0.019(7) 0.016(9) 0.008(6) 0.001(7) 0.012(6)
C21 0.025(8) 0.018(7) 0.015(8) 0.008(6) 0.002(7) 0.010(6)
C22 0.033(9) 0.027(8) 0.012(8) 0.010(6) 0.009(7) 0.015(6)
C23 0.026(8) 0.028(8) 0.021(9) 0.016(7) 0.008(7) 0.013(6)
C24 0.020(8) 0.032(8) 0.015(9) 0.003(7) 0.000(7) 0.013(6)
C25 0.025(9) 0.013(7) 0.017(9) 0.009(6) 0.003(7) 0.000(6)
C26 0.028(8) 0.020(7) 0.016(9) 0.008(7) 0.009(7) 0.010(6)
C27 0.028(8) 0.017(7) 0.021(9) 0.010(6) 0.011(7) 0.011(6)
C28 0.025(8) 0.027(8) 0.012(8) 0.011(6) 0.003(7) 0.012(6)
C29 0.026(8) 0.024(8) 0.027(10) 0.011(7) 0.011(8) 0.012(6)
C30 0.021(8) 0.023(8) 0.017(9) 0.004(7) 0.001(8) 0.005(7)
C31 0.019(8) 0.029(8) 0.027(9) 0.018(7) 0.015(7) 0.009(6)
C32 0.023(8) 0.028(8) 0.015(8) 0.012(6) 0.009(7) 0.013(6)
C33 0.018(8) 0.023(8) 0.016(9) 0.003(7) 0.006(7) 0.006(6)
C34 0.015(7) 0.026(7) 0.022(9) 0.009(7) 0.002(7) 0.010(6)
C35 0.027(8) 0.026(8) 0.010(8) 0.008(6) 0.012(7) 0.011(6)
C36 0.020(7) 0.025(7) 0.013(8) 0.010(6) -0.002(7) 0.011(6)
C37 0.026(8) 0.028(8) 0.020(9) 0.010(7) 0.009(7) 0.016(6)
C38 0.033(9) 0.035(9) 0.023(10) 0.012(8) 0.015(8) 0.017(7)
C39 0.030(8) 0.030(9) 0.037(11) 0.011(8) 0.020(8) 0.017(7)
C40 0.031(9) 0.020(7) 0.012(9) 0.000(7) -0.004(8) 0.012(6)
C41 0.036(9) 0.017(7) 0.033(10) 0.020(7) 0.015(8) 0.011(7)
C42 0.045(12) 0.019(8) 0.042(13) 0.015(8) 0.012(10) 0.010(8)
C43 0.064(14) 0.016(8) 0.041(14) -0.002(9) -0.024(12) 0.017(8)
C44 0.018(8) 0.019(8) 0.030(10) 0.014(7) 0.000(8) 0.001(6)
C45 0.019(8) 0.022(8) 0.039(12) 0.015(8) 0.000(8) 0.007(6)
C46 0.023(9) 0.034(9) 0.023(10) 0.008(8) -0.002(8) 0.010(7)
C47 0.025(9) 0.045(11) 0.041(13) 0.012(10) -0.013(10) 0.015(8)
C48 0.027(8) 0.029(8) 0.034(11) 0.012(8) -0.002(9) 0.018(6)
C49 0.025(8) 0.025(7) 0.029(10) 0.017(7) -0.001(8) 0.012(6)
C50 0.033(9) 0.026(8) 0.035(11) 0.013(8) 0.014(9) 0.016(7)
C51 0.046(10) 0.032(8) 0.029(11) 0.012(8) 0.011(9) 0.025(7)
C52 0.024(9) 0.018(7) 0.026(10) 0.011(7) -0.001(8) 0.006(6)
C53 0.039(9) 0.020(7) 0.026(10) 0.007(7) 0.008(8) 0.018(6)
C54 0.037(11) 0.029(9) 0.056(15) 0.021(9) 0.010(11) 0.013(8)
C55 0.037(11) 0.033(10) 0.057(15) 0.021(10) 0.019(11) 0.015(8)
C56 0.022(9) 0.024(8) 0.050(14) 0.015(9) 0.005(9) 0.007(7)
C57 0.021(8) 0.025(9) 0.039(12) 0.008(8) 0.014(9) 0.006(7)
C58 0.023(9) 0.037(11) 0.047(15) -0.002(11) 0.006(10) 0.012(8)
C59 0.024(9) 0.045(10) 0.040(12) 0.022(9) 0.010(9) 0.015(8)
C60 0.029(8) 0.030(8) 0.012(8) 0.011(7) 0.008(7) 0.016(6)
N1 0.020(6) 0.024(6) 0.014(7) 0.012(5) 0.002(6) 0.010(5)
N2 0.015(6) 0.019(6) 0.015(7) 0.012(5) 0.005(6) 0.003(5)
N3 0.017(6) 0.023(6) 0.009(7) 0.004(5) 0.006(6) 0.007(5)
N4 0.021(6) 0.024(6) 0.016(7) 0.012(5) 0.007(6) 0.010(5)
N5 0.017(6) 0.020(6) 0.018(7) 0.011(5) 0.004(6) 0.006(5)
N6 0.028(7) 0.020(6) 0.014(7) 0.010(5) 0.008(6) 0.014(5)
N7 0.018(6) 0.021(6) 0.005(6) 0.006(5) 0.003(5) 0.008(5)
N8 0.019(6) 0.018(6) 0.020(8) 0.012(5) 0.003(6) 0.007(5)
N9 0.022(7) 0.020(6) 0.010(7) 0.005(5) -0.002(6) 0.007(5)
N10 0.028(7) 0.023(6) 0.013(7) 0.007(5) 0.008(6) 0.014(5)
N11 0.024(6) 0.023(6) 0.012(7) 0.009(5) 0.005(6) 0.013(5)
N12 0.024(6) 0.020(6) 0.016(7) 0.008(5) 0.009(6) 0.011(5)
N13 0.023(7) 0.022(6) 0.014(7) 0.009(6) 0.003(6) 0.008(5)
N14 0.026(7) 0.021(6) 0.022(8) 0.012(6) 0.007(6) 0.009(5)
N15 0.026(7) 0.022(6) 0.009(7) 0.006(5) -0.002(6) 0.009(5)
N16 0.019(6) 0.023(6) 0.022(8) 0.012(6) 0.002(6) 0.009(5)
N17 0.020(4) 0.023(4) 0.009(5) 0.007(4) -0.001(4) 0.012(3)
N18 0.028(7) 0.024(6) 0.030(8) 0.015(6) 0.016(6) 0.016(5)
N19 0.020(4) 0.023(4) 0.009(5) 0.007(4) -0.001(4) 0.012(3)
N20 0.015(6) 0.023(6) 0.013(7) 0.008(6) -0.001(6) 0.005(5)
N21 0.027(7) 0.023(6) 0.020(8) 0.010(6) 0.006(6) 0.015(5)
N22 0.026(7) 0.022(6) 0.015(7) 0.011(6) 0.010(6) 0.008(5)
N23 0.033(7) 0.025(6) 0.020(8) 0.013(6) 0.015(6) 0.016(5)
N24 0.020(6) 0.023(6) 0.008(7) 0.008(5) 0.008(5) 0.008(5)
O1 0.028(4) 0.033(4) 0.011(4) 0.013(3) 0.007(4) 0.012(3)
O2 0.028(4) 0.033(4) 0.011(4) 0.013(3) 0.007(4) 0.012(3)
O3 0.034(6) 0.022(5) 0.015(6) 0.012(5) 0.008(5) 0.012(5)
O4 0.034(6) 0.034(6) 0.025(7) 0.014(5) 0.011(6) 0.017(5)
O5 0.034(7) 0.030(6) 0.021(7) 0.014(5) 0.008(6) 0.009(5)
O6 0.032(6) 0.030(6) 0.027(7) 0.015(5) 0.014(6) 0.014(5)
O7 0.023(6) 0.036(6) 0.006(6) 0.005(5) 0.009(5) 0.012(5)
O8 0.025(6) 0.029(6) 0.010(6) 0.001(5) 0.002(5) 0.013(5)
O9 0.032(6) 0.024(5) 0.019(7) 0.010(5) 0.007(5) 0.013(5)
O10 0.036(8) 0.048(7) 0.020(7) 0.021(6) 0.000(6) 0.012(6)
O11 0.036(7) 0.038(6) 0.021(6) 0.022(5) 0.010(6) 0.016(5)
O12 0.025(6) 0.036(6) 0.013(6) 0.013(5) 0.009(5) 0.014(5)

loop_
_atom_type_symbol
_atom_type_description
_atom_type_scat_dispersion_real
_atom_type_scat_dispersion_imag
_atom_type_scat_source
C C 0.0033 0.0016 'International Tables Vol C Tables 4.2.6.8 and 6.1.1.4'
H H 0.0000 0.0000 'International Tables Vol C Tables 4.2.6.8 and 6.1.1.4'
N N 0.0061 0.0033 'International Tables Vol C Tables 4.2.6.8 and 6.1.1.4'
O O 0.0106 0.0060 'International Tables Vol C Tables 4.2.6.8 and 6.1.1.4'
Nd Nd -0.1943 3.0179 'International Tables Vol C Tables 4.2.6.8 and 6.1.1.4'

loop_
_geom_angle_atom_site_label_1
_geom_angle_atom_site_label_2
_geom_angle_atom_site_label_3
_geom_angle
_geom_angle_site_symmetry_1
_geom_angle_site_symmetry_3
O15 N25 O13 123(2) . .
O15 N25 O14 121(3) . .
O13 N25 O14 116.3(19) . .
O15 N25 Nd1 178.5(18) . .
O13 N25 Nd1 57.9(10) . .
O14 N25 Nd1 58.4(12) . .
O18 N26 O17 121(2) . .
O18 N26 O16 120(2) . .
O17 N26 O16 119(3) . .
N25 O13 Nd1 97.6(12) . .
N25 O14 Nd1 96.7(16) . .
N26 O16 Nd1 133.3(14) . .
O2W Nd1 O16 73.4(6) . .
O2W Nd1 O2 142.1(5) . .
O16 Nd1 O2 68.7(5) . .
O2W Nd1 O4W 70.4(6) . .
O16 Nd1 O4W 133.8(5) . .
O2 Nd1 O4W 140.6(6) . .
O2W Nd1 O5W 80.4(6) . .
O16 Nd1 O5W 129.0(7) . .
O2 Nd1 O5W 124.2(5) . .
O4W Nd1 O5W 71.3(7) . .
O2W Nd1 O1 84.4(6) . .
O16 Nd1 O1 70.8(6) . .
O2 Nd1 O1 83.8(5) . .
O4W Nd1 O1 77.9(6) . .
O5W Nd1 O1 148.7(5) . .
O2W Nd1 O13 147.6(6) . .
O16 Nd1 O13 137.3(5) . .
O2 Nd1 O13 69.5(5) . .
O4W Nd1 O13 85.9(6) . .
O5W Nd1 O13 71.0(7) . .
O1 Nd1 O13 112.7(6) . .
O2W Nd1 O3 89.7(5) . .
O16 Nd1 O3 70.0(6) . .
O2 Nd1 O3 77.2(5) . .
O4W Nd1 O3 136.1(7) . .
O5W Nd1 O3 66.9(6) . .
O1 Nd1 O3 140.4(5) . .
O13 Nd1 O3 92.7(6) . .
O2W Nd1 O14 132.8(6) . .
O16 Nd1 O14 121.2(7) . .
O2 Nd1 O14 71.1(6) . .
O4W Nd1 O14 69.5(6) . .
O5W Nd1 O14 108.8(6) . .
O1 Nd1 O14 63.8(5) . .
O13 Nd1 O14 49.4(7) . .
O3 Nd1 O14 137.0(4) . .
O2W Nd1 N25 146.9(6) . .
O16 Nd1 N25 133.9(6) . .
O2 Nd1 N25 68.4(5) . .
O4W Nd1 N25 76.5(5) . .
O5W Nd1 N25 89.6(6) . .
O1 Nd1 N25 88.5(6) . .
O13 Nd1 N25 24.5(7) . .
O3 Nd1 N25 115.3(5) . .
O14 Nd1 N25 24.9(6) . .
O7W Nd2 O9 143.8(5) . 2_666
O7W Nd2 O3W 105.2(6) . .
O9 Nd2 O3W 98.8(5) 2_666 .
O7W Nd2 O1W 79.0(7) . .
O9 Nd2 O1W 84.9(6) 2_666 .
O3W Nd2 O1W 69.0(6) . .
O7W Nd2 O6W 92.1(7) . .
O9 Nd2 O6W 85.4(6) 2_666 .
O3W Nd2 O6W 141.3(7) . .
O1W Nd2 O6W 149.4(6) . .
O7W Nd2 O12 67.8(6) . .
O9 Nd2 O12 146.3(6) 2_666 .
O3W Nd2 O12 74.4(5) . .
O1W Nd2 O12 121.0(5) . .
O6W Nd2 O12 81.0(5) . .
O7W Nd2 O8W 140.5(7) . .
O9 Nd2 O8W 72.4(6) 2_666 .
O3W Nd2 O8W 73.3(6) . .
O1W Nd2 O8W 131.9(8) . .
O6W Nd2 O8W 71.5(8) . .
O12 Nd2 O8W 74.1(6) . .
O7W Nd2 O8 66.4(5) . 2_666
O9 Nd2 O8 78.0(5) 2_666 2_666
O3W Nd2 O8 142.6(5) . 2_666
O1W Nd2 O8 73.7(5) . 2_666
O6W Nd2 O8 76.0(6) . 2_666
O12 Nd2 O8 127.2(5) . 2_666
O8W Nd2 O8 137.2(5) . 2_666
O20 N27 O21 120(3) . .
O20 N27 O19 120(3) . .
O21 N27 O19 120(3) . .
O23 N28 O22 123(3) . .
O23 N28 O24 120(3) . .
O22 N28 O24 116(3) . .
O25 N29 O26 130(4) . .
O25 N29 O27 113(4) . .
O26 N29 O27 117(5) . .
O30 N30 O28 120.1(7) . .
O30 N30 O29 120.3(7) . .
O28 N30 O29 119.6(7) . .
O1 C1 N1 125.5(18) . .
O1 C1 N2 125.9(16) . .
N1 C1 N2 108.5(19) . .
N3 C2 N1 111.2(17) . .
N3 C2 C37 113.1(16) . .
N1 C2 C37 113.8(18) . .
N3 C2 C3 102.7(15) . .
N1 C2 C3 102.0(15) . .
C37 C2 C3 113.0(17) . .
N2 C3 N4 111.8(19) . .
N2 C3 C40 114.8(15) . .
N4 C3 C40 112.1(17) . .
N2 C3 C2 103.6(16) . .
N4 C3 C2 102.4(13) . .
C40 C3 C2 110.9(18) . .
O7 C4 N4 125.0(18) . .
O7 C4 N3 125.5(15) . .
N4 C4 N3 109.5(17) . .
N5 C5 N2 113.7(16) . .
N5 C5 H5A 108.8 . .
N2 C5 H5A 108.8 . .
N5 C5 H5B 108.8 . .
N2 C5 H5B 108.8 . .
H5A C5 H5B 107.7 . .
N7 C6 N4 113.9(17) . .
N7 C6 H6A 108.8 . .
N4 C6 H6A 108.8 . .
N7 C6 H6B 108.8 . .
N4 C6 H6B 108.8 . .
H6A C6 H6B 107.7 . .
O2 C7 N6 125(2) . .
O2 C7 N5 125(2) . .
N6 C7 N5 109.7(19) . .
N5 C8 N7 111.0(13) . .
N5 C8 C41 113.0(17) . .
N7 C8 C41 113.5(17) . .
N5 C8 C9 102.0(16) . .
N7 C8 C9 102.6(16) . .
C41 C8 C9 113.7(15) . .
N8 C9 N6 113.8(16) . .
N8 C9 C44 113.1(17) . .
N6 C9 C44 112.7(15) . .
N8 C9 C8 102.8(14) . .
N6 C9 C8 102.5(16) . .
C44 C9 C8 110.9(17) . .
O8 C10 N7 124.3(19) . .
O8 C10 N8 125(2) . .
N7 C10 N8 110.4(16) . .
N9 C11 N6 116.5(15) . .
N9 C11 H11A 108.2 . .
N6 C11 H11A 108.2 . .
N9 C11 H11B 108.2 . .
N6 C11 H11B 108.2 . .
H11A C11 H11B 107.3 . .
N8 C12 N11 114.7(17) . .
N8 C12 H12A 108.6 . .
N11 C12 H12A 108.6 . .
N8 C12 H12B 108.6 . .
N11 C12 H12B 108.6 . .
H12A C12 H12B 107.6 . .
O3 C13 N9 126(2) . .
O3 C13 N10 124.3(19) . .
N9 C13 N10 110.0(19) . .
N9 C14 N11 112.6(18) . .
N9 C14 C45 114.2(15) . .
N11 C14 C45 111.0(17) . .
N9 C14 C15 103.9(16) . .
N11 C14 C15 101.1(14) . .
C45 C14 C15 113.0(19) . .
N12 C15 N10 110.9(14) . .
N12 C15 C48 115(2) . .
N10 C15 C48 113(2) . .
N12 C15 C14 103.7(17) . .
N10 C15 C14 101.7(17) . .
C48 C15 C14 111.4(15) . .
O9 C16 N11 126(2) . .
O9 C16 N12 124.9(17) . .
N11 C16 N12 108.9(16) . .
N10 C17 N13 115.3(19) . .
N10 C17 H17A 108.5 . .
N13 C17 H17A 108.5 . .
N10 C17 H17B 108.5 . .
N13 C17 H17B 108.5 . .
H17A C17 H17B 107.5 . .
N15 C18 N12 115.0(19) . .
N15 C18 H18A 108.5 . .
N12 C18 H18A 108.5 . .
N15 C18 H18B 108.5 . .
N12 C18 H18B 108.5 . .
H18A C18 H18B 107.5 . .
O4 C19 N14 126.4(19) . .
O4 C19 N13 124.4(16) . .
N14 C19 N13 109.1(19) . .
N13 C20 N15 112.8(18) . .
N13 C20 C49 114.1(17) . .
N15 C20 C49 112.9(19) . .
N13 C20 C21 103.5(17) . .
N15 C20 C21 101.7(15) . .
C49 C20 C21 110.7(17) . .
N16 C21 N14 112.5(19) . .
N16 C21 C52 113.7(16) . .
N14 C21 C52 112.8(18) . .
N16 C21 C20 102.9(15) . .
N14 C21 C20 101.1(14) . .
C52 C21 C20 112.8(18) . .
O10 C22 N15 125.6(19) . .
O10 C22 N16 124.9(18) . .
N15 C22 N16 109.5(19) . .
N14 C23 N17 114.3(19) . .
N14 C23 H23A 108.7 . .
N17 C23 H23A 108.7 . .
N14 C23 H23B 108.7 . .
N17 C23 H23B 108.7 . .
H23A C23 H23B 107.6 . .
N16 C24 N19 114.0(17) . .
N16 C24 H24A 108.7 . .
N19 C24 H24A 108.7 . .
N16 C24 H24B 108.7 . .
N19 C24 H24B 108.7 . .
H24A C24 H24B 107.6 . .
O5 C25 N17 126(2) . .
O5 C25 N18 126(2) . .
N17 C25 N18 108.7(17) . .
N19 C26 N17 113.6(14) . .
N19 C26 C53 113.2(19) . .
N17 C26 C53 112.9(19) . .
N19 C26 C27 100.9(18) . .
N17 C26 C27 103.1(17) . .
C53 C26 C27 112.1(15) . .
N18 C27 N20 112.3(17) . .
N18 C27 C56 112.1(19) . .
N20 C27 C56 114.0(18) . .
N18 C27 C26 101.6(16) . .
N20 C27 C26 103.6(17) . .
C56 C27 C26 112.2(18) . .
O11 C28 N20 126(2) . .
O11 C28 N19 127(2) . .
N20 C28 N19 106.8(18) . .
N21 C29 N18 114.0(18) . .
N21 C29 H29A 108.8 . .
N18 C29 H29A 108.8 . .
N21 C29 H29B 108.8 . .
N18 C29 H29B 108.8 . .
H29A C29 H29B 107.6 . .
N23 C30 N20 113.6(16) . .
N23 C30 H30A 108.8 . .
N20 C30 H30A 108.8 . .
N23 C30 H30B 108.8 . .
N20 C30 H30B 108.8 . .
H30A C30 H30B 107.7 . .
O6 C31 N21 125(2) . .
O6 C31 N22 125.5(18) . .
N21 C31 N22 109.7(18) . .
N21 C32 N23 113.2(19) . .
N21 C32 C57 114.2(18) . .
N23 C32 C57 111.1(16) . .
N21 C32 C33 103.9(14) . .
N23 C32 C33 102.1(16) . .
C57 C32 C33 112(2) . .
N22 C33 N24 112.4(15) . .
N22 C33 C60 114.2(18) . .
N24 C33 C60 112.4(19) . .
N22 C33 C32 101.9(18) . .
N24 C33 C32 103.0(17) . .
C60 C33 C32 111.9(15) . .
O12 C34 N24 125(2) . .
O12 C34 N23 124(2) . .
N24 C34 N23 111.1(19) . .
N1 C35 N22 116.2(18) . .
N1 C35 H35A 108.2 . .
N22 C35 H35A 108.2 . .
N1 C35 H35B 108.2 . .
N22 C35 H35B 108.2 . .
H35A C35 H35B 107.4 . .
N24 C36 N3 114.7(17) . .
N24 C36 H36A 108.6 . .
N3 C36 H36A 108.6 . .
N24 C36 H36B 108.6 . .
N3 C36 H36B 108.6 . .
H36A C36 H36B 107.6 . .
C2 C37 C38 111.2(17) . .
C2 C37 H37A 109.4 . .
C38 C37 H37A 109.4 . .
C2 C37 H37B 109.4 . .
C38 C37 H37B 109.4 . .
H37A C37 H37B 108.0 . .
C37 C38 C39 113.2(19) . .
C37 C38 H38A 108.9 . .
C39 C38 H38A 108.9 . .
C37 C38 H38B 108.9 . .
C39 C38 H38B 108.9 . .
H38A C38 H38B 107.8 . .
C40 C39 C38 112.1(17) . .
C40 C39 H39A 109.2 . .
C38 C39 H39A 109.2 . .
C40 C39 H39B 109.2 . .
C38 C39 H39B 109.2 . .
H39A C39 H39B 107.9 . .
C3 C40 C39 110.8(19) . .
C3 C40 H40A 109.5 . .
C39 C40 H40A 109.5 . .
C3 C40 H40B 109.5 . .
C39 C40 H40B 109.5 . .
H40A C40 H40B 108.1 . .
C8 C41 C42 111(2) . .
C8 C41 H41A 109.5 . .
C42 C41 H41A 109.5 . .
C8 C41 H41B 109.5 . .
C42 C41 H41B 109.5 . .
H41A C41 H41B 108.0 . .
C43 C42 C41 114(2) . .
C43 C42 H42A 108.9 . .
C41 C42 H42A 108.9 . .
C43 C42 H42B 108.9 . .
C41 C42 H42B 108.9 . .
H42A C42 H42B 107.7 . .
C42 C43 C44 114.7(19) . .
C42 C43 H43A 108.6 . .
C44 C43 H43A 108.6 . .
C42 C43 H43B 108.6 . .
C44 C43 H43B 108.6 . .
H43A C43 H43B 107.6 . .
C43 C44 C9 111(2) . .
C43 C44 H44A 109.4 . .
C9 C44 H44A 109.4 . .
C43 C44 H44B 109.4 . .
C9 C44 H44B 109.4 . .
H44A C44 H44B 108.0 . .
C14 C45 C46 110.4(19) . .
C14 C45 H45A 109.6 . .
C46 C45 H45A 109.6 . .
C14 C45 H45B 109.6 . .
C46 C45 H45B 109.6 . .
H45A C45 H45B 108.1 . .
C47 C46 C45 113.0(17) . .
C47 C46 H46A 109.0 . .
C45 C46 H46A 109.0 . .
C47 C46 H46B 109.0 . .
C45 C46 H46B 109.0 . .
H46A C46 H46B 107.8 . .
C46 C47 C48 113(2) . .
C46 C47 H47A 109.0 . .
C48 C47 H47A 109.0 . .
C46 C47 H47B 109.0 . .
C48 C47 H47B 109.0 . .
H47A C47 H47B 107.8 . .
C15 C48 C47 111(2) . .
C15 C48 H48A 109.4 . .
C47 C48 H48A 109.4 . .
C15 C48 H48B 109.4 . .
C47 C48 H48B 109.4 . .
H48A C48 H48B 108.0 . .
C50 C49 C20 112.4(18) . .
C50 C49 H49A 109.1 . .
C20 C49 H49A 109.1 . .
C50 C49 H49B 109.1 . .
C20 C49 H49B 109.1 . .
H49A C49 H49B 107.9 . .
C49 C50 C51 114(2) . .
C49 C50 H50A 108.7 . .
C51 C50 H50A 108.7 . .
C49 C50 H50B 108.7 . .
C51 C50 H50B 108.7 . .
H50A C50 H50B 107.6 . .
C52 C51 C50 110.4(18) . .
C52 C51 H51A 109.6 . .
C50 C51 H51A 109.6 . .
C52 C51 H51B 109.6 . .
C50 C51 H51B 109.6 . .
H51A C51 H51B 108.1 . .
C21 C52 C51 109.3(18) . .
C21 C52 H52A 109.8 . .
C51 C52 H52A 109.8 . .
C21 C52 H52B 109.8 . .
C51 C52 H52B 109.8 . .
H52A C52 H52B 108.3 . .
C54 C53 C26 112(2) . .
C54 C53 H53A 109.2 . .
C26 C53 H53A 109.2 . .
C54 C53 H53B 109.2 . .
C26 C53 H53B 109.2 . .
H53A C53 H53B 107.9 . .
C53 C54 C55 114(2) . .
C53 C54 H54A 108.8 . .
C55 C54 H54A 108.8 . .
C53 C54 H54B 108.8 . .
C55 C54 H54B 108.8 . .
H54A C54 H54B 107.7 . .
C54 C55 C56 112(2) . .
C54 C55 H55A 109.1 . .
C56 C55 H55A 109.1 . .
C54 C55 H55B 109.1 . .
C56 C55 H55B 109.1 . .
H55A C55 H55B 107.9 . .
C27 C56 C55 109.7(19) . .
C27 C56 H56A 109.7 . .
C55 C56 H56A 109.7 . .
C27 C56 H56B 109.7 . .
C55 C56 H56B 109.7 . .
H56A C56 H56B 108.2 . .
C58 C57 C32 112(2) . .
C58 C57 H57A 109.1 . .
C32 C57 H57A 109.1 . .
C58 C57 H57B 109.1 . .
C32 C57 H57B 109.1 . .
H57A C57 H57B 107.8 . .
C57 C58 C59 114(2) . .
C57 C58 H58A 108.7 . .
C59 C58 H58A 108.7 . .
C57 C58 H58B 108.7 . .
C59 C58 H58B 108.7 . .
H58A C58 H58B 107.6 . .
C58 C59 C60 111(2) . .
C58 C59 H59A 109.3 . .
C60 C59 H59A 109.3 . .
C58 C59 H59B 109.3 . .
C60 C59 H59B 109.3 . .
H59A C59 H59B 108.0 . .
C33 C60 C59 109.9(19) . .
C33 C60 H60A 109.7 . .
C59 C60 H60A 109.7 . .
C33 C60 H60B 109.7 . .
C59 C60 H60B 109.7 . .
H60A C60 H60B 108.2 . .
C1 N1 C35 122.3(18) . .
C1 N1 C2 112.8(15) . .
C35 N1 C2 124.1(16) . .
C1 N2 C3 112.6(14) . .
C1 N2 C5 121.9(17) . .
C3 N2 C5 124.8(16) . .
C4 N3 C36 122.3(16) . .
C4 N3 C2 112.6(13) . .
C36 N3 C2 124.3(16) . .
C4 N4 C6 121.7(17) . .
C4 N4 C3 112.5(15) . .
C6 N4 C3 125.1(14) . .
C7 N5 C5 121.2(18) . .
C7 N5 C8 112.3(18) . .
C5 N5 C8 126.5(18) . .
C7 N6 C9 113.4(19) . .
C7 N6 C11 120.3(18) . .
C9 N6 C11 126.0(18) . .
C10 N7 C6 122.2(15) . .
C10 N7 C8 111.3(16) . .
C6 N7 C8 124.4(17) . .
C10 N8 C12 122.0(17) . .
C10 N8 C9 112.9(19) . .
C12 N8 C9 124.5(15) . .
C13 N9 C14 112.9(18) . .
C13 N9 C11 124.1(19) . .
C14 N9 C11 122.6(16) . .
C13 N10 C17 124.8(19) . .
C13 N10 C15 111.3(17) . .
C17 N10 C15 123.2(19) . .
C16 N11 C12 122.4(17) . .
C16 N11 C14 113.5(18) . .
C12 N11 C14 124.0(14) . .
C16 N12 C15 112.7(16) . .
C16 N12 C18 121.5(17) . .
C15 N12 C18 124.5(19) . .
C19 N13 C17 119.3(18) . .
C19 N13 C20 111.2(15) . .
C17 N13 C20 124.7(18) . .
C19 N14 C23 121.6(19) . .
C19 N14 C21 113.7(16) . .
C23 N14 C21 124.3(15) . .
C22 N15 C18 121.8(19) . .
C22 N15 C20 112.4(16) . .
C18 N15 C20 125.5(16) . .
C22 N16 C24 120.9(18) . .
C22 N16 C21 112.1(15) . .
C24 N16 C21 125.5(17) . .
C25 N17 C26 112.9(18) . .
C25 N17 C23 120.9(16) . .
C26 N17 C23 126.2(19) . .
C25 N18 C29 121.9(18) . .
C25 N18 C27 113.6(19) . .
C29 N18 C27 124.5(18) . .
C28 N19 C26 115.9(18) . .
C28 N19 C24 118.2(18) . .
C26 N19 C24 124.8(19) . .
C28 N20 C27 112.8(19) . .
C28 N20 C30 120.8(18) . .
C27 N20 C30 125.2(17) . .
C31 N21 C29 123.8(19) . .
C31 N21 C32 111.8(18) . .
C29 N21 C32 123.7(15) . .
C31 N22 C35 119.9(17) . .
C31 N22 C33 112.2(16) . .
C35 N22 C33 125(2) . .
C34 N23 C30 123.0(19) . .
C34 N23 C32 111.3(19) . .
C30 N23 C32 125.1(18) . .
C34 N24 C36 124.6(18) . .
C34 N24 C33 112.0(18) . .
C36 N24 C33 123.1(18) . .
C1 O1 Nd1 145.0(15) . .
C7 O2 Nd1 126.5(11) . .
C13 O3 Nd1 142.3(15) . .
C10 O8 Nd2 157.1(16) . 2_666
C16 O9 Nd2 156.0(16) . 2_666
C34 O12 Nd2 145.6(13) . .

loop_
_geom_bond_atom_site_label_1
_geom_bond_atom_site_label_2
_geom_bond_distance
_geom_bond_site_symmetry_2
N25 O15 1.23(3) .
N25 O13 1.26(4) .
N25 O14 1.27(3) .
N25 Nd1 3.00(2) .
N26 O18 1.18(4) .
N26 O17 1.22(3) .
N26 O16 1.27(2) .
O1W Nd2 2.427(19) .
O2W Nd1 2.434(14) .
O3W Nd2 2.423(15) .
O4W Nd1 2.462(19) .
O5W Nd1 2.49(2) .
O6W Nd2 2.448(18) .
O7W Nd2 2.39(2) .
O8W Nd2 2.47(2) .
O13 Nd1 2.567(16) .
O14 Nd1 2.58(2) .
O16 Nd1 2.440(16) .
Nd1 O2 2.444(14) .
Nd1 O1 2.488(17) .
Nd1 O3 2.567(17) .
Nd2 O9 2.410(16) 2_666
Nd2 O12 2.464(14) .
Nd2 O8 2.581(14) 2_666
N27 O20 1.17(4) .
N27 O21 1.20(3) .
N27 O19 1.25(4) .
N28 O23 1.20(4) .
N28 O22 1.21(4) .
N28 O24 1.23(3) .
N29 O25 1.17(5) .
N29 O26 1.22(4) .
N29 O27 1.24(5) .
N30 O30 1.282(6) .
N30 O28 1.283(6) .
N30 O29 1.284(5) .
C1 O1 1.24(3) .
C1 N1 1.35(2) .
C1 N2 1.38(3) .
C2 N3 1.45(2) .
C2 N1 1.47(3) .
C2 C37 1.50(3) .
C2 C3 1.57(2) .
C3 N2 1.43(3) .
C3 N4 1.46(3) .
C3 C40 1.52(3) .
C4 O7 1.22(2) .
C4 N4 1.35(2) .
C4 N3 1.35(3) .
C5 N5 1.45(3) .
C5 N2 1.45(2) .
C5 H5A 0.9800 .
C5 H5B 0.9800 .
C6 N7 1.44(3) .
C6 N4 1.45(2) .
C6 H6A 0.9800 .
C6 H6B 0.9800 .
C7 O2 1.24(3) .
C7 N6 1.33(3) .
C7 N5 1.34(3) .
C8 N5 1.47(3) .
C8 N7 1.47(2) .
C8 C41 1.51(3) .
C8 C9 1.57(3) .
C9 N8 1.44(3) .
C9 N6 1.44(3) .
C9 C44 1.53(2) .
C10 O8 1.23(2) .
C10 N7 1.34(3) .
C10 N8 1.35(3) .
C11 N9 1.43(3) .
C11 N6 1.46(3) .
C11 H11A 0.9800 .
C11 H11B 0.9800 .
C12 N8 1.43(3) .
C12 N11 1.43(3) .
C12 H12A 0.9800 .
C12 H12B 0.9800 .
C13 O3 1.23(3) .
C13 N9 1.35(3) .
C13 N10 1.36(3) .
C14 N9 1.43(3) .
C14 N11 1.47(3) .
C14 C45 1.52(3) .
C14 C15 1.57(3) .
C15 N12 1.44(3) .
C15 N10 1.49(3) .
C15 C48 1.51(3) .
C16 O9 1.21(2) .
C16 N11 1.34(2) .
C16 N12 1.36(3) .
C17 N10 1.44(3) .
C17 N13 1.44(2) .
C17 H17A 0.9800 .
C17 H17B 0.9800 .
C18 N15 1.42(2) .
C18 N12 1.45(3) .
C18 H18A 0.9800 .
C18 H18B 0.9800 .
C19 O4 1.21(3) .
C19 N14 1.35(2) .
C19 N13 1.37(3) .
C20 N13 1.45(3) .
C20 N15 1.46(3) .
C20 C49 1.52(3) .
C20 C21 1.58(2) .
C21 N16 1.45(3) .
C21 N14 1.45(3) .
C21 C52 1.51(3) .
C22 O10 1.22(3) .
C22 N15 1.36(2) .
C22 N16 1.36(3) .
C23 N14 1.45(3) .
C23 N17 1.45(3) .
C23 H23A 0.9800 .
C23 H23B 0.9800 .
C24 N16 1.43(2) .
C24 N19 1.51(3) .
C24 H24A 0.9800 .
C24 H24B 0.9800 .
C25 O5 1.23(2) .
C25 N17 1.34(3) .
C25 N18 1.35(3) .
C26 N19 1.42(3) .
C26 N17 1.44(2) .
C26 C53 1.52(3) .
C26 C27 1.57(3) .
C27 N18 1.44(3) .
C27 N20 1.45(3) .
C27 C56 1.53(2) .
C28 O11 1.21(3) .
C28 N20 1.35(3) .
C28 N19 1.35(3) .
C29 N21 1.43(3) .
C29 N18 1.44(3) .
C29 H29A 0.9800 .
C29 H29B 0.9800 .
C30 N23 1.42(3) .
C30 N20 1.46(3) .
C30 H30A 0.9800 .
C30 H30B 0.9800 .
C31 O6 1.21(3) .
C31 N21 1.35(2) .
C31 N22 1.36(3) .
C32 N21 1.45(3) .
C32 N23 1.47(3) .
C32 C57 1.52(3) .
C32 C33 1.57(3) .
C33 N22 1.46(2) .
C33 N24 1.47(3) .
C33 C60 1.51(3) .
C34 O12 1.24(3) .
C34 N24 1.32(3) .
C34 N23 1.36(3) .
C35 N1 1.43(2) .
C35 N22 1.44(3) .
C35 H35A 0.9800 .
C35 H35B 0.9800 .
C36 N24 1.44(3) .
C36 N3 1.45(2) .
C36 H36A 0.9800 .
C36 H36B 0.9800 .
C37 C38 1.52(3) .
C37 H37A 0.9800 .
C37 H37B 0.9800 .
C38 C39 1.53(3) .
C38 H38A 0.9800 .
C38 H38B 0.9800 .
C39 C40 1.53(3) .
C39 H39A 0.9800 .
C39 H39B 0.9800 .
C40 H40A 0.9800 .
C40 H40B 0.9800 .
C41 C42 1.54(3) .
C41 H41A 0.9800 .
C41 H41B 0.9800 .
C42 C43 1.48(4) .
C42 H42A 0.9800 .
C42 H42B 0.9800 .
C43 C44 1.52(4) .
C43 H43A 0.9800 .
C43 H43B 0.9800 .
C44 H44A 0.9800 .
C44 H44B 0.9800 .
C45 C46 1.52(3) .
C45 H45A 0.9800 .
C45 H45B 0.9800 .
C46 C47 1.52(4) .
C46 H46A 0.9800 .
C46 H46B 0.9800 .
C47 C48 1.53(3) .
C47 H47A 0.9800 .
C47 H47B 0.9800 .
C48 H48A 0.9800 .
C48 H48B 0.9800 .
C49 C50 1.50(3) .
C49 H49A 0.9800 .
C49 H49B 0.9800 .
C50 C51 1.54(3) .
C50 H50A 0.9800 .
C50 H50B 0.9800 .
C51 C52 1.52(4) .
C51 H51A 0.9800 .
C51 H51B 0.9800 .
C52 H52A 0.9800 .
C52 H52B 0.9800 .
C53 C54 1.50(4) .
C53 H53A 0.9800 .
C53 H53B 0.9800 .
C54 C55 1.52(4) .
C54 H54A 0.9800 .
C54 H54B 0.9800 .
C55 C56 1.55(4) .
C55 H55A 0.9800 .
C55 H55B 0.9800 .
C56 H56A 0.9800 .
C56 H56B 0.9800 .
C57 C58 1.48(4) .
C57 H57A 0.9800 .
C57 H57B 0.9800 .
C58 C59 1.52(4) .
C58 H58A 0.9800 .
C58 H58B 0.9800 .
C59 C60 1.53(3) .
C59 H59A 0.9800 .
C59 H59B 0.9800 .
C60 H60A 0.9800 .
C60 H60B 0.9800 .
O8 Nd2 2.581(14) 2_666
O9 Nd2 2.410(16) 2_666

loop_
_platon_squeeze_void_nr
_platon_squeeze_void_average_x
_platon_squeeze_void_average_y
_platon_squeeze_void_average_z
_platon_squeeze_void_volume
_platon_squeeze_void_count_electrons
_platon_squeeze_void_content
1 0.000 0.000 0.500 33 11 ' '
2 -0.020 0.480 0.000 236 112 ' '
3 0.244 0.854 0.480 95 43 ' '
4 0.756 0.146 0.520 95 46 ' '
